data_1518706
loop_
_publ_author_name
'Norlund Christensen, A.'
'Fjellvag, H.'

_publ_section_title
;
 Neutron powder diffraction study of the dehydration of zeolite N
;
_journal_name_full 'Acta Chemica Scandinavica'
_journal_page_first 85
_journal_page_last 89
_journal_volume 53
_journal_year 1999
_chemical_formula_sum 'Al10 Cl2 H16 K12 O48 Si10'
_chemical_formula_weight 1874.93
_space_group_IT_number 23
_symmetry_cell_setting orthorhombic
_symmetry_Int_Tables_number 23
_symmetry_space_group_name_Hall 'I 2 2'
_symmetry_space_group_name_H-M 'I 2 2 2'
_cell_angle_alpha 90
_cell_angle_beta 90
_cell_angle_gamma 90
_cell_formula_units_Z 1
_cell_length_a 9.880(1)
_cell_length_b 9.877(1)
_cell_length_c 13.064(1)
_cell_volume 1274.8(2)
_diffrn_ambient_temperature 5
_diffrn_radiation_probe neutron
_diffrn_radiation_wavelength 1.5938
_exptl_crystal_density_diffrn 2.286
_pd_proc_ls_prof_R_factor 0.034
_pd_proc_ls_prof_wR_factor 0.045
_cod_data_source_file Acta-Chem-Scand-1999-53-85-89-1.cif
_cod_data_source_block zeolite-N-5K
_cod_depositor_comments
;
Rietveld refinement, software GSAS
No thermal parameter given, Biso arbitrarily set to 0.5
;
_cod_original_cell_volume 1274.9(2)
_cod_original_formula_sum 'H16 Al10 Cl2 K12 O48 Si10'
_cod_database_code 1518706

loop_
_symmetry_equiv_pos_site_id
_symmetry_equiv_pos_as_xyz
1 x,y,z
2 -x,-y,z
3 x,-y,-z
4 -x,y,-z
5 1/2+x,1/2+y,1/2+z
6 1/2-x,1/2-y,1/2+z
7 1/2+x,1/2-y,1/2-z
8 1/2-x,1/2+y,1/2-z

loop_
_atom_site_label
_atom_site_type_symbol
_atom_site_thermal_displace_type
_atom_site_fract_x
_atom_site_fract_y
_atom_site_fract_z
_atom_site_occupancy
_atom_site_U_iso_or_equiv
Si1 Si Uiso 0.00000 0.50000 0.00000 1.000 0.0063
Si2 Si Uiso 0.3870(10) 0.1670(10) 0.1890(10) 1.000 0.0063
Al1 Al Uiso 0.50000 0.00000 0.00000 1.000 0.0063
Al2 Al Uiso 0.3390(10) -0.1090(10) 0.3060(10) 1.000 0.0063
O1 O Uiso 0.3920(10) 0.1010(10) 0.0730(10) 1.000 0.0063
O2 O Uiso 0.3980(10) 0.9070(10) 0.4300(10) 1.000 0.0063
O3 O Uiso 0.3070(10) 0.0530(10) 0.2590(10) 1.000 0.0063
O4 O Uiso 0.5440(10) 0.1900(10) 0.2260(10) 1.000 0.0063
O5 O Uiso 0.3090(10) 0.3060(10) 0.1880(10) 1.000 0.0063
Cl Cl Uiso 0.00000 0.00000 0.50000 0.918 0.0063
OW1 O Uiso 0.426(4) 0.346(5) 0.428(4) 0.276(6) 0.0063
K1 K Uiso 0.00000 0.00000 0.2560(10) 0.979 0.0063
K2 K Uiso 0.217(2) 0.207(2) 0.4330(10) 0.979 0.0063
H1 H Uiso 0.459(3) 0.419(3) 0.515(3) 0.273(6) 0.0063
H2 H Uiso 0.463(4) 0.346(4) 0.429(4) 0.273(6) 0.0063

loop_
_geom_angle_atom_site_label_1
_geom_angle_atom_site_label_2
_geom_angle_atom_site_label_3
_geom_angle
_geom_angle_site_symmetry_1
_geom_angle_site_symmetry_3
_geom_angle_publ_flag
O2 Si1 O2 112.3(6) 5_444 6_564 yes
O2 Si1 O2 104.3(5) 5_444 7_465 yes
O2 Si1 O2 112.0(5) 5_444 8_545 yes
O2 Si1 O2 112.0(5) 6_564 7_465 yes
O2 Si1 O2 104.3(5) 6_564 8_545 yes
O2 Si1 O2 112.3(6) 7_465 8_545 yes
O1 Si2 O3 104.7(8) . . yes
O1 Si2 O4 107.3(8) . . yes
O1 Si2 O5 110.6(9) . . yes
O3 Si2 O4 112.6(9) . . yes
O3 Si2 O5 111.4(8) . . yes
O4 Si2 O5 110.2(8) . . yes
O1 Al1 O1 113.7(6) . 2_655 yes
O1 Al1 O1 104.6(5) . 3_555 yes
O1 Al1 O1 110.2(5) . 4_655 yes
O1 Al1 O1 110.2(5) 2_655 3_555 yes
O1 Al1 O1 104.6(5) 2_655 4_655 yes
O1 Al1 O1 113.7(6) 3_555 4_655 yes
O2 Al2 O3 107.9(8) 1_545 . yes
O3 Al2 O4 109.2(8) . 2_655 yes
O3 Al2 O5 108.4(7) . 8_545 yes
O2 Al2 O4 112.2(8) 1_545 2_655 yes
O2 Al2 O5 107.1(9) 1_545 8_545 yes
O4 Al2 O5 111.9(8) 2_655 8_545 yes
Si2 O1 Al1 138.3(8) . . yes
Si1 O2 Al2 141.3(8) 5_555 1_565 yes
Si2 O3 Al2 137.2(8) . . yes
Si2 O4 Al2 137.4(8) . 2_655 yes
Si2 O5 Al2 149.0(8) . 8_555 yes

loop_
_geom_bond_atom_site_label_1
_geom_bond_atom_site_label_2
_geom_bond_distance
_geom_bond_site_symmetry_2
_geom_bond_publ_flag
Si1 O2 1.642(11) 5_444 yes
Si1 O2 1.642(11) 6_564 yes
Si1 O2 1.642(11) 7_465 yes
Si1 O2 1.642(11) 8_545 yes
Si2 O1 1.650(18) . yes
Si2 O3 1.652(15) . yes
Si2 O4 1.641(14) . yes
Si2 O5 1.575(14) . yes
Al1 O1 1.745(11) . yes
Al1 O1 1.745(11) 2_655 yes
Al1 O1 1.745(11) 3_555 yes
Al1 O1 1.745(11) 4_655 yes
Al2 O3 1.743(15) . yes
Al2 O2 1.729(18) 1_545 yes
Al2 O4 1.752(16) 2_655 yes
Al2 O5 1.688(14) 8_545 yes

loop_
_geom_torsion_atom_site_label_1
_geom_torsion_atom_site_label_2
_geom_torsion_atom_site_label_3
_geom_torsion_atom_site_label_4
_geom_torsion
_geom_torsion_site_symmetry_1
_geom_torsion_site_symmetry_3
_geom_torsion_site_symmetry_4
_geom_torsion_publ_flag
O3 Si2 O1 Al1 -91.5(11) . . . no
O4 Si2 O1 Al1 28.3(14) . . . no
O5 Si2 O1 Al1 148.5(9) . . . no
O1 Si2 O3 Al2 69.5(15) . . . no
O4 Si2 O3 Al2 -46.7(17) . . . no
O5 Si2 O3 Al2 -171.0(12) . . . no
O1 Si2 O4 Al2 -101.5(14) . . 2_655 no
O3 Si2 O4 Al2 13.1(17) . . 2_655 no
O5 Si2 O4 Al2 138.1(12) . . 2_655 no
O1 Si2 O5 Al2 86(2) . . 8_555 no
O3 Si2 O5 Al2 -30(2) . . 8_555 no
O4 Si2 O5 Al2 -155.9(18) . . 8_555 no
O1 Al1 O1 Si2 23.7(12) 2_655 . . no
O1 Al1 O1 Si2 144.1(11) 3_555 . . no
O1 Al1 O1 Si2 -93.3(12) 4_655 . . no
O2 Al2 O3 Si2 96.2(14) 1_545 . . no
O4 Al2 O3 Si2 -26.1(17) 2_655 . . no
O5 Al2 O3 Si2 -148.2(12) 8_545 . . no
O3 Al2 O4 Si2 61.8(16) . 2_655 2_655 no
O3 Al2 O5 Si2 153.8(19) . 8_545 8_545 no
